data_1553148
loop_
_publ_author_name
'Huang, Xin'
'Xue, Can'
'Fu, Chunling'
'Ma, Shengming'

_publ_section_title
;
 A concise construction of carbohydrate-tethered axially chiral allenes
 via copper catalysis
;
_journal_issue 9
_journal_name_full 'Organic Chemistry Frontiers'
_journal_page_first 1040
_journal_paper_doi 10.1039/C5QO00164A
_journal_volume 2
_journal_year 2015
_chemical_absolute_configuration unk
_chemical_formula_moiety 'C24 H34 O10'
_chemical_formula_sum 'C24 H34 O10'
_chemical_formula_weight 482.51
_space_group_IT_number 19
_space_group_name_Hall 'P 2ac 2ab'
_space_group_name_H-M_alt 'P 21 21 21'
_symmetry_cell_setting orthorhombic
_symmetry_space_group_name_Hall 'P 2ac 2ab'
_symmetry_space_group_name_H-M 'P 21 21 21'
_atom_sites_solution_hydrogens geom
_atom_sites_solution_primary direct
_atom_sites_solution_secondary difmap
_audit_creation_method SHELXL-97
_audit_update_record
;
2014-07-13 deposited with the CCDC.
2015-06-16 downloaded from the CCDC.
;
_cell_angle_alpha 90.00
_cell_angle_beta 90.00
_cell_angle_gamma 90.00
_cell_formula_units_Z 4
_cell_length_a 5.8507(10)
_cell_length_b 14.177(2)
_cell_length_c 30.834(4)
_cell_measurement_reflns_used 3164
_cell_measurement_temperature 293(2)
_cell_measurement_theta_max 29.5319
_cell_measurement_theta_min 3.0019
_cell_volume 2557.5(7)
_computing_cell_refinement 'CrysAlis PRO (Agilent Technologies, 2011)'
_computing_data_collection 'CrysAlis PRO'
_computing_data_reduction 'CrysAlis PRO'
_computing_molecular_graphics 'OLEX2 (Dolomanov et al., 2009)'
_computing_publication_material OLEX2
_computing_structure_refinement 'SHELXL-97 (Sheldrick, 2008)'
_computing_structure_solution 'SHELXS-97 (Sheldrick, 2008)'
_diffrn_ambient_temperature 293(2)
_diffrn_detector_area_resol_mean 10.3592
_diffrn_measured_fraction_theta_full 0.997
_diffrn_measured_fraction_theta_max 0.997
_diffrn_measurement_device_type 'Xcalibur, Atlas, Gemini ultra'
_diffrn_measurement_method '\w scans'
_diffrn_radiation_monochromator graphite
_diffrn_radiation_source 'fine-focus sealed tube'
_diffrn_radiation_type MoK\a
_diffrn_radiation_wavelength 0.71073
_diffrn_reflns_av_R_equivalents 0.1325
_diffrn_reflns_av_sigmaI/netI 0.0705
_diffrn_reflns_limit_h_max 4
_diffrn_reflns_limit_h_min -7
_diffrn_reflns_limit_k_max 16
_diffrn_reflns_limit_k_min -17
_diffrn_reflns_limit_l_max 37
_diffrn_reflns_limit_l_min -35
_diffrn_reflns_number 15536
_diffrn_reflns_theta_full 25.35
_diffrn_reflns_theta_max 25.35
_diffrn_reflns_theta_min 3.01
_exptl_absorpt_coefficient_mu 0.097
_exptl_absorpt_correction_T_max 0.9780
_exptl_absorpt_correction_T_min 0.9575
_exptl_absorpt_correction_type multi-scan
_exptl_absorpt_process_details
;
CrysAlis PRO (Agilent Technologies, 2011) 
;
_exptl_crystal_colour colorless
_exptl_crystal_density_diffrn 1.253
_exptl_crystal_density_method 'not measured'
_exptl_crystal_description needle
_exptl_crystal_F_000 1032
_exptl_crystal_size_max 0.45
_exptl_crystal_size_mid 0.26
_exptl_crystal_size_min 0.23
_refine_diff_density_max 0.317
_refine_diff_density_min -0.304
_refine_diff_density_rms 0.074
_refine_ls_abs_structure_details 'Flack H D (1983), Acta Cryst. A39, 876-881'
_refine_ls_abs_structure_Flack 5(3)
_refine_ls_extinction_coef 0.019(4)
_refine_ls_extinction_expression Fc^*^=kFc[1+0.001xFc^2^\l^3^/sin(2\q)]^-1/4^
_refine_ls_extinction_method SHELXL
_refine_ls_goodness_of_fit_ref 1.094
_refine_ls_hydrogen_treatment mixed
_refine_ls_matrix_type full
_refine_ls_number_parameters 313
_refine_ls_number_reflns 2706
_refine_ls_number_restraints 0
_refine_ls_restrained_S_all 1.094
_refine_ls_R_factor_all 0.1020
_refine_ls_R_factor_gt 0.0800
_refine_ls_shift/su_max 0.000
_refine_ls_shift/su_mean 0.000
_refine_ls_structure_factor_coef Fsqd
_refine_ls_weighting_details 'calc w=1/[\s^2^(Fo^2^)+(0.1276P)^2^+0.5568P] where P=(Fo^2^+2Fc^2^)/3'
_refine_ls_weighting_scheme calc
_refine_ls_wR_factor_gt 0.2036
_refine_ls_wR_factor_ref 0.2267
_reflns_number_gt 2010
_reflns_number_total 2706
_reflns_threshold_expression >2sigma(I)
_cod_data_source_file c5qo00164a2.cif
_cod_data_source_block 140326_hx_10_34
_cod_database_code 1553148

loop_
_symmetry_equiv_pos_as_xyz
'x, y, z'
'-x+1/2, -y, z+1/2'
'x+1/2, -y+1/2, -z'
'-x, y+1/2, -z+1/2'

loop_
_atom_site_label
_atom_site_type_symbol
_atom_site_fract_x
_atom_site_fract_y
_atom_site_fract_z
_atom_site_U_iso_or_equiv
_atom_site_adp_type
_atom_site_occupancy
_atom_site_symmetry_multiplicity
_atom_site_calc_flag
_atom_site_refinement_flags
O1 O 0.7007(7) 0.6985(2) 0.11027(10) 0.0473(9) Uani 1 1 d .
O2 O 1.1256(11) 0.7980(6) 0.06461(16) 0.108(2) Uani 1 1 d .
O3 O 0.7892(8) 0.8703(3) 0.06500(12) 0.0590(11) Uani 1 1 d .
O4 O 0.6488(10) 0.9522(3) 0.20865(17) 0.0805(15) Uani 1 1 d .
O5 O 0.3767(7) 0.8630(2) 0.17843(11) 0.0511(10) Uani 1 1 d .
O6 O -0.0071(8) 0.6940(5) 0.22536(16) 0.0857(15) Uani 1 1 d .
O7 O 0.3784(6) 0.6936(3) 0.22827(10) 0.0474(9) Uani 1 1 d .
O8 O 0.6482(9) 0.4333(3) 0.19061(16) 0.0729(13) Uani 1 1 d .
O9 O 0.3594(7) 0.5317(2) 0.17341(11) 0.0496(9) Uani 1 1 d .
O10 O 0.6518(8) 0.5412(3) 0.09654(11) 0.0537(10) Uani 1 1 d .
C1 C 0.5957(11) 0.7861(3) 0.12223(16) 0.0455(12) Uani 1 1 d .
H1 H 0.4573 0.7955 0.1049 0.055 Uiso 1 1 calc R
C2 C 0.5327(10) 0.7854(3) 0.17019(15) 0.0439(12) Uani 1 1 d .
H2 H 0.6698 0.7910 0.1883 0.053 Uiso 1 1 calc R
C3 C 0.3973(10) 0.6967(3) 0.18210(14) 0.0427(11) Uani 1 1 d .
H3 H 0.2442 0.7004 0.1693 0.051 Uiso 1 1 calc R
C4 C 0.5172(10) 0.6089(3) 0.16565(15) 0.0422(12) Uani 1 1 d .
H4 H 0.6621 0.5988 0.1809 0.051 Uiso 1 1 calc R
C5 C 0.5549(11) 0.6196(3) 0.11698(16) 0.0471(13) Uani 1 1 d .
H5 H 0.4072 0.6328 0.1033 0.056 Uiso 1 1 calc R
C6 C 0.7686(12) 0.8612(4) 0.11099(17) 0.0540(14) Uani 1 1 d .
H6A H 0.7213 0.9210 0.1234 0.065 Uiso 1 1 calc R
H6B H 0.9158 0.8446 0.1233 0.065 Uiso 1 1 calc R
C7 C 0.9726(14) 0.8356(5) 0.04502(19) 0.0637(17) Uani 1 1 d .
C8 C 0.9645(17) 0.8465(6) -0.0027(2) 0.084(2) Uani 1 1 d .
H8A H 0.8083 0.8519 -0.0119 0.127 Uiso 1 1 calc R
H8B H 1.0330 0.7924 -0.0162 0.127 Uiso 1 1 calc R
H8C H 1.0468 0.9022 -0.0110 0.127 Uiso 1 1 calc R
C9 C 0.4537(12) 0.9408(4) 0.19928(18) 0.0549(15) Uani 1 1 d .
C10 C 0.2596(14) 1.0065(5) 0.2075(2) 0.0689(18) Uani 1 1 d .
H10A H 0.1910 1.0241 0.1804 0.103 Uiso 1 1 calc R
H10B H 0.3150 1.0618 0.2220 0.103 Uiso 1 1 calc R
H10C H 0.1479 0.9757 0.2254 0.103 Uiso 1 1 calc R
C11 C 0.1654(11) 0.6930(4) 0.24649(18) 0.0526(13) Uani 1 1 d .
C12 C 0.1836(12) 0.6922(4) 0.29429(17) 0.0611(15) Uani 1 1 d .
H12A H 0.2672 0.6374 0.3034 0.092 Uiso 1 1 calc R
H12B H 0.0333 0.6908 0.3067 0.092 Uiso 1 1 calc R
H12C H 0.2622 0.7480 0.3038 0.092 Uiso 1 1 calc R
C13 C 0.4470(11) 0.4471(4) 0.18507(18) 0.0524(14) Uani 1 1 d .
C14 C 0.2576(15) 0.3756(5) 0.1900(2) 0.074(2) Uani 1 1 d .
H14A H 0.1218 0.4066 0.2001 0.111 Uiso 1 1 calc R
H14B H 0.3028 0.3284 0.2106 0.111 Uiso 1 1 calc R
H14C H 0.2278 0.3464 0.1625 0.111 Uiso 1 1 calc R
C15 C 0.8939(11) 0.5268(4) 0.10454(19) 0.0574(15) Uani 1 1 d .
H15A H 0.9263 0.5299 0.1354 0.069 Uiso 1 1 calc R
H15B H 0.9838 0.5746 0.0898 0.069 Uiso 1 1 calc R
C16 C 0.9478(13) 0.4313(4) 0.08715(18) 0.0606(16) Uani 1 1 d .
H16 H 0.8861 0.3789 0.1010 0.073 Uiso 1 1 calc R
C17 C 1.0773(14) 0.4180(4) 0.05346(19) 0.0632(17) Uani 1 1 d .
C18 C 1.2041(14) 0.4081(4) 0.01861(19) 0.0662(17) Uani 1 1 d .
H18 H 1.3611 0.4029 0.0227 0.079 Uiso 1 1 calc R
C19 C 1.1188(13) 0.4046(4) -0.0269(2) 0.0652(18) Uani 1 1 d .
H19 H 1.2130 0.4480 -0.0440 0.078 Uiso 1 1 calc R
C20 C 1.1460(17) 0.3069(5) -0.0466(2) 0.085(2) Uani 1 1 d .
H20A H 1.3058 0.2888 -0.0455 0.102 Uiso 1 1 calc R
H20B H 1.0600 0.2619 -0.0294 0.102 Uiso 1 1 calc R
C21 C 1.064(2) 0.3028(7) -0.0931(3) 0.109(3) Uani 1 1 d .
H21A H 1.0776 0.2386 -0.1037 0.131 Uiso 1 1 calc R
H21B H 1.1610 0.3426 -0.1109 0.131 Uiso 1 1 calc R
C22 C 0.8183(19) 0.3351(6) -0.0972(3) 0.091(3) Uani 1 1 d .
H22A H 0.7740 0.3355 -0.1275 0.109 Uiso 1 1 calc R
H22B H 0.7191 0.2914 -0.0819 0.109 Uiso 1 1 calc R
C23 C 0.7908(18) 0.4317(5) -0.0786(2) 0.088(2) Uani 1 1 d .
H23A H 0.6312 0.4498 -0.0800 0.106 Uiso 1 1 calc R
H23B H 0.8777 0.4762 -0.0959 0.106 Uiso 1 1 calc R
C24 C 0.8720(15) 0.4364(5) -0.0316(2) 0.081(2) Uani 1 1 d .
H24A H 0.8575 0.5006 -0.0212 0.097 Uiso 1 1 calc R
H24B H 0.7750 0.3966 -0.0138 0.097 Uiso 1 1 calc R

loop_
_atom_site_aniso_label
_atom_site_aniso_U_11
_atom_site_aniso_U_22
_atom_site_aniso_U_33
_atom_site_aniso_U_23
_atom_site_aniso_U_13
_atom_site_aniso_U_12
O1 0.048(2) 0.0405(18) 0.0538(18) 0.0002(14) 0.0037(16) 0.0034(19)
O2 0.063(4) 0.179(6) 0.080(3) -0.008(3) -0.005(3) 0.027(5)
O3 0.058(3) 0.058(2) 0.060(2) 0.0170(17) 0.009(2) 0.008(2)
O4 0.063(4) 0.058(3) 0.120(4) -0.024(2) -0.006(3) -0.001(3)
O5 0.042(2) 0.0429(19) 0.069(2) -0.0022(16) -0.0024(18) 0.0073(18)
O6 0.040(3) 0.129(4) 0.088(3) 0.011(3) 0.002(2) 0.002(3)
O7 0.037(2) 0.0528(19) 0.0521(18) 0.0031(16) 0.0026(15) -0.0011(19)
O8 0.053(3) 0.049(2) 0.118(4) 0.010(2) -0.004(3) 0.004(2)
O9 0.043(2) 0.0382(18) 0.068(2) 0.0050(15) -0.0022(18) -0.0037(17)
O10 0.052(3) 0.051(2) 0.058(2) -0.0109(16) -0.0039(18) -0.0003(19)
C1 0.046(3) 0.035(2) 0.056(3) 0.006(2) -0.001(2) 0.005(2)
C2 0.040(3) 0.037(2) 0.055(3) 0.004(2) 0.001(2) 0.007(2)
C3 0.039(3) 0.040(2) 0.049(2) 0.002(2) -0.005(2) 0.004(3)
C4 0.033(3) 0.038(2) 0.056(3) 0.001(2) -0.001(2) -0.005(2)
C5 0.046(4) 0.042(3) 0.053(3) -0.004(2) -0.002(2) 0.004(2)
C6 0.055(4) 0.047(3) 0.060(3) 0.002(2) 0.007(3) -0.001(3)
C7 0.061(5) 0.069(4) 0.061(3) -0.004(3) 0.000(3) -0.013(3)
C8 0.097(7) 0.088(5) 0.068(4) 0.003(3) 0.005(4) -0.009(5)
C9 0.056(4) 0.046(3) 0.063(3) -0.001(2) 0.000(3) 0.001(3)
C10 0.069(5) 0.058(3) 0.079(4) -0.005(3) 0.010(3) 0.017(4)
C11 0.042(4) 0.045(3) 0.071(3) 0.003(3) 0.009(3) 0.003(3)
C12 0.058(4) 0.057(3) 0.068(3) 0.002(3) 0.020(3) 0.002(3)
C13 0.047(4) 0.047(3) 0.064(3) 0.002(2) -0.002(3) -0.002(3)
C14 0.075(6) 0.052(3) 0.095(5) 0.007(3) -0.005(4) -0.016(4)
C15 0.041(4) 0.060(3) 0.072(3) -0.010(3) 0.001(3) 0.007(3)
C16 0.067(5) 0.051(3) 0.064(3) -0.007(3) 0.005(3) -0.003(3)
C17 0.076(5) 0.047(3) 0.067(3) -0.006(3) -0.002(3) 0.005(3)
C18 0.065(5) 0.055(3) 0.078(4) -0.005(3) 0.013(3) 0.006(3)
C19 0.069(5) 0.052(3) 0.074(4) 0.007(3) 0.022(3) 0.002(3)
C20 0.104(7) 0.071(4) 0.081(4) -0.013(3) 0.006(4) 0.034(5)
C21 0.143(10) 0.104(6) 0.082(5) -0.023(4) 0.000(5) 0.039(7)
C22 0.101(8) 0.083(5) 0.089(5) 0.004(4) -0.006(5) 0.006(5)
C23 0.086(7) 0.080(5) 0.099(5) 0.014(4) -0.012(5) 0.014(5)
C24 0.072(6) 0.074(4) 0.097(5) -0.005(4) 0.007(4) 0.024(4)

loop_
_atom_type_symbol
_atom_type_description
_atom_type_scat_dispersion_real
_atom_type_scat_dispersion_imag
_atom_type_scat_source
C C 0.0033 0.0016 'International Tables Vol C Tables 4.2.6.8 and 6.1.1.4'
H H 0.0000 0.0000 'International Tables Vol C Tables 4.2.6.8 and 6.1.1.4'
O O 0.0106 0.0060 'International Tables Vol C Tables 4.2.6.8 and 6.1.1.4'

loop_
_geom_angle_atom_site_label_1
_geom_angle_atom_site_label_2
_geom_angle_atom_site_label_3
_geom_angle
C5 O1 C1 112.7(4)
C7 O3 C6 119.5(5)
C9 O5 C2 119.4(5)
C11 O7 C3 118.7(4)
C13 O9 C4 118.1(5)
C5 O10 C15 115.5(4)
O1 C1 C6 105.3(5)
O1 C1 C2 110.4(3)
C6 C1 C2 112.9(4)
O1 C1 H1 109.4
C6 C1 H1 109.4
C2 C1 H1 109.4
O5 C2 C1 108.5(4)
O5 C2 C3 104.7(4)
C1 C2 C3 111.3(4)
O5 C2 H2 110.7
C1 C2 H2 110.7
C3 C2 H2 110.7
O7 C3 C4 110.1(4)
O7 C3 C2 107.7(4)
C4 C3 C2 110.8(4)
O7 C3 H3 109.4
C4 C3 H3 109.4
C2 C3 H3 109.4
O9 C4 C3 105.6(4)
O9 C4 C5 109.2(4)
C3 C4 C5 108.3(4)
O9 C4 H4 111.1
C3 C4 H4 111.1
C5 C4 H4 111.1
O10 C5 O1 108.5(4)
O10 C5 C4 115.1(4)
O1 C5 C4 107.9(4)
O10 C5 H5 108.4
O1 C5 H5 108.4
C4 C5 H5 108.4
O3 C6 C1 110.4(5)
O3 C6 H6A 109.6
C1 C6 H6A 109.6
O3 C6 H6B 109.6
C1 C6 H6B 109.6
H6A C6 H6B 108.1
O2 C7 O3 122.0(6)
O2 C7 C8 124.7(8)
O3 C7 C8 113.3(7)
C7 C8 H8A 109.5
C7 C8 H8B 109.5
H8A C8 H8B 109.5
C7 C8 H8C 109.5
H8A C8 H8C 109.5
H8B C8 H8C 109.5
O4 C9 O5 123.1(6)
O4 C9 C10 127.3(6)
O5 C9 C10 109.7(6)
C9 C10 H10A 109.5
C9 C10 H10B 109.5
H10A C10 H10B 109.5
C9 C10 H10C 109.5
H10A C10 H10C 109.5
H10B C10 H10C 109.5
O6 C11 O7 122.9(5)
O6 C11 C12 127.0(6)
O7 C11 C12 110.1(5)
C11 C12 H12A 109.5
C11 C12 H12B 109.5
H12A C12 H12B 109.5
C11 C12 H12C 109.5
H12A C12 H12C 109.5
H12B C12 H12C 109.5
O8 C13 O9 123.4(6)
O8 C13 C14 126.5(6)
O9 C13 C14 110.1(6)
C13 C14 H14A 109.5
C13 C14 H14B 109.5
H14A C14 H14B 109.5
C13 C14 H14C 109.5
H14A C14 H14C 109.5
H14B C14 H14C 109.5
O10 C15 C16 105.9(5)
O10 C15 H15A 110.6
C16 C15 H15A 110.6
O10 C15 H15B 110.6
C16 C15 H15B 110.6
H15A C15 H15B 108.7
C17 C16 C15 122.8(6)
C17 C16 H16 118.6
C15 C16 H16 118.6
C16 C17 C18 177.4(7)
C17 C18 C19 125.8(7)
C17 C18 H18 117.1
C19 C18 H18 117.1
C18 C19 C24 113.5(6)
C18 C19 C20 111.8(5)
C24 C19 C20 109.4(7)
C18 C19 H19 107.3
C24 C19 H19 107.3
C20 C19 H19 107.3
C21 C20 C19 112.4(6)
C21 C20 H20A 109.1
C19 C20 H20A 109.1
C21 C20 H20B 109.1
C19 C20 H20B 109.1
H20A C20 H20B 107.9
C20 C21 C22 111.5(8)
C20 C21 H21A 109.3
C22 C21 H21A 109.3
C20 C21 H21B 109.3
C22 C21 H21B 109.3
H21A C21 H21B 108.0
C23 C22 C21 110.3(9)
C23 C22 H22A 109.6
C21 C22 H22A 109.6
C23 C22 H22B 109.6
C21 C22 H22B 109.6
H22A C22 H22B 108.1
C22 C23 C24 111.8(6)
C22 C23 H23A 109.3
C24 C23 H23A 109.3
C22 C23 H23B 109.3
C24 C23 H23B 109.3
H23A C23 H23B 107.9
C19 C24 C23 111.9(6)
C19 C24 H24A 109.2
C23 C24 H24A 109.2
C19 C24 H24B 109.2
C23 C24 H24B 109.2
H24A C24 H24B 107.9

loop_
_geom_bond_atom_site_label_1
_geom_bond_atom_site_label_2
_geom_bond_distance
O1 C5 1.422(6)
O1 C1 1.433(6)
O2 C7 1.204(9)
O3 C7 1.332(9)
O3 C6 1.429(6)
O4 C9 1.188(9)
O5 C9 1.354(7)
O5 C2 1.451(6)
O6 C11 1.202(8)
O7 C11 1.367(7)
O7 C3 1.429(6)
O8 C13 1.205(8)
O9 C13 1.354(7)
O9 C4 1.452(6)
O10 C5 1.398(6)
O10 C15 1.452(8)
C1 C6 1.509(8)
C1 C2 1.524(7)
C1 H1 0.9800
C2 C3 1.531(7)
C2 H2 0.9800
C3 C4 1.516(7)
C3 H3 0.9800
C4 C5 1.524(7)
C4 H4 0.9800
C5 H5 0.9800
C6 H6A 0.9700
C6 H6B 0.9700
C7 C8 1.481(9)
C8 H8A 0.9600
C8 H8B 0.9600
C8 H8C 0.9600
C9 C10 1.490(9)
C10 H10A 0.9600
C10 H10B 0.9600
C10 H10C 0.9600
C11 C12 1.478(8)
C12 H12A 0.9600
C12 H12B 0.9600
C12 H12C 0.9600
C13 C14 1.509(9)
C14 H14A 0.9600
C14 H14B 0.9600
C14 H14C 0.9600
C15 C16 1.491(8)
C15 H15A 0.9700
C15 H15B 0.9700
C16 C17 1.299(9)
C16 H16 0.9300
C17 C18 1.313(9)
C18 C19 1.491(9)
C18 H18 0.9300
C19 C24 1.519(11)
C19 C20 1.520(9)
C19 H19 0.9800
C20 C21 1.513(11)
C20 H20A 0.9700
C20 H20B 0.9700
C21 C22 1.516(14)
C21 H21A 0.9700
C21 H21B 0.9700
C22 C23 1.493(11)
C22 H22A 0.9700
C22 H22B 0.9700
C23 C24 1.527(11)
C23 H23A 0.9700
C23 H23B 0.9700
C24 H24A 0.9700
C24 H24B 0.9700

loop_
_geom_torsion_atom_site_label_1
_geom_torsion_atom_site_label_2
_geom_torsion_atom_site_label_3
_geom_torsion_atom_site_label_4
_geom_torsion
C5 O1 C1 C6 -177.3(4)
C5 O1 C1 C2 60.5(6)
C9 O5 C2 C1 -105.4(5)
C9 O5 C2 C3 135.7(5)
O1 C1 C2 O5 -165.4(4)
C6 C1 C2 O5 77.0(6)
O1 C1 C2 C3 -50.7(6)
C6 C1 C2 C3 -168.2(5)
C11 O7 C3 C4 -118.2(5)
C11 O7 C3 C2 120.9(5)
O5 C2 C3 O7 -72.5(5)
C1 C2 C3 O7 170.5(4)
O5 C2 C3 C4 167.0(4)
C1 C2 C3 C4 50.0(6)
C13 O9 C4 C3 -144.0(4)
C13 O9 C4 C5 99.6(5)
O7 C3 C4 O9 68.6(5)
C2 C3 C4 O9 -172.3(4)
O7 C3 C4 C5 -174.4(4)
C2 C3 C4 C5 -55.4(5)
C15 O10 C5 O1 46.8(6)
C15 O10 C5 C4 -74.2(6)
C1 O1 C5 O10 168.1(4)
C1 O1 C5 C4 -66.6(5)
O9 C4 C5 O10 -61.6(6)
C3 C4 C5 O10 -176.2(5)
O9 C4 C5 O1 177.1(4)
C3 C4 C5 O1 62.5(6)
C7 O3 C6 C1 -105.2(6)
O1 C1 C6 O3 70.3(6)
C2 C1 C6 O3 -169.2(4)
C6 O3 C7 O2 -1.6(10)
C6 O3 C7 C8 177.3(6)
C2 O5 C9 O4 5.6(8)
C2 O5 C9 C10 -174.9(4)
C3 O7 C11 O6 0.8(9)
C3 O7 C11 C12 -178.4(4)
C4 O9 C13 O8 2.3(8)
C4 O9 C13 C14 -178.0(4)
C5 O10 C15 C16 169.3(4)
O10 C15 C16 C17 112.2(8)
C15 C16 C17 C18 -37(17)
C16 C17 C18 C19 -54(17)
C17 C18 C19 C24 13.6(8)
C17 C18 C19 C20 -110.7(8)
C18 C19 C20 C21 -178.9(8)
C24 C19 C20 C21 54.6(10)
C19 C20 C21 C22 -56.0(11)
C20 C21 C22 C23 55.6(10)
C21 C22 C23 C24 -55.8(10)
C18 C19 C24 C23 -179.9(6)
C20 C19 C24 C23 -54.4(8)
C22 C23 C24 C19 56.5(10)
